data_2229080
loop_
_publ_author_name
'Wang, Xin-Yu'
'Zhang, Xiao-Qing'
'Wu, Wen-Shi'

_publ_section_title
;
 <i>catena</i>-Poly[[aquabromidocopper(II)]-\m~3~-(picolinato
 <i>N</i>-oxide)]
;
_journal_coeditor_code HG2780
_journal_issue 2
_journal_name_full 'Acta Crystallographica Section E'
_journal_page_first m225
_journal_paper_doi 10.1107/S1600536811001814
_journal_volume 67
_journal_year 2011
_chemical_formula_iupac '[Cu Br (C6 H4 N O3) (H2 O)]'
_chemical_formula_moiety 'C6 H6 Br Cu N O4'
_chemical_formula_sum 'C6 H6 Br Cu N O4'
_chemical_formula_weight 299.57
_chemical_name_systematic
;
Poly[[aquabromidocopper(II)]-
\m~3~-(picolinato <i>N</i>-oxide)]
;
_space_group_IT_number 14
_symmetry_cell_setting monoclinic
_symmetry_space_group_name_Hall '-P 2ybc'
_symmetry_space_group_name_H-M 'P 1 21/c 1'
_atom_sites_solution_hydrogens geom
_atom_sites_solution_primary direct
_atom_sites_solution_secondary difmap
_audit_creation_method SHELXL-97
_cell_angle_alpha 90.00
_cell_angle_beta 110.821(2)
_cell_angle_gamma 90.00
_cell_formula_units_Z 4
_cell_length_a 9.7116(3)
_cell_length_b 10.0302(2)
_cell_length_c 9.4984(3)
_cell_measurement_reflns_used 1539
_cell_measurement_temperature 173(2)
_cell_measurement_theta_max 25.07
_cell_measurement_theta_min 2.24
_cell_volume 864.81(4)
_computing_cell_refinement 'SAINT (Bruker, 1999)'
_computing_data_collection 'SMART (Bruker, 1999)'
_computing_data_reduction 'SAINT (Bruker, 1999)'
_computing_molecular_graphics 'SHELXTL (Sheldrick, 2008)'
_computing_publication_material 'SHELXTL (Sheldrick, 2008)'
_computing_structure_refinement 'SHELXL97 (Sheldrick, 2008)'
_computing_structure_solution 'SHELXS97 (Sheldrick, 2008)'
_diffrn_ambient_temperature 173(2)
_diffrn_detector_area_resol_mean 0
_diffrn_measured_fraction_theta_full 0.985
_diffrn_measured_fraction_theta_max 0.985
_diffrn_measurement_device_type 'Bruker SMART CCD area-detector'
_diffrn_measurement_method '\f and \w'
_diffrn_radiation_monochromator graphite
_diffrn_radiation_source 'fine-focus sealed tube'
_diffrn_radiation_type MoK\a
_diffrn_radiation_wavelength 0.71073
_diffrn_reflns_av_R_equivalents 0.0267
_diffrn_reflns_av_sigmaI/netI 0.0293
_diffrn_reflns_limit_h_max 11
_diffrn_reflns_limit_h_min -8
_diffrn_reflns_limit_k_max 11
_diffrn_reflns_limit_k_min -11
_diffrn_reflns_limit_l_max 11
_diffrn_reflns_limit_l_min -10
_diffrn_reflns_number 2584
_diffrn_reflns_theta_full 25.07
_diffrn_reflns_theta_max 25.07
_diffrn_reflns_theta_min 2.24
_exptl_absorpt_coefficient_mu 7.124
_exptl_absorpt_correction_T_max 0.241
_exptl_absorpt_correction_T_min 0.095
_exptl_absorpt_correction_type multi-scan
_exptl_absorpt_process_details '(SADABS; Sheldrick, 1996)'
_exptl_crystal_colour brown
_exptl_crystal_density_diffrn 2.301
_exptl_crystal_density_method 'not measured'
_exptl_crystal_description prism
_exptl_crystal_F_000 580
_exptl_crystal_size_max 0.52
_exptl_crystal_size_mid 0.35
_exptl_crystal_size_min 0.22
_refine_diff_density_max 1.091
_refine_diff_density_min -0.928
_refine_ls_extinction_method none
_refine_ls_goodness_of_fit_ref 1.001
_refine_ls_hydrogen_treatment constr
_refine_ls_matrix_type full
_refine_ls_number_parameters 118
_refine_ls_number_reflns 1515
_refine_ls_number_restraints 0
_refine_ls_restrained_S_all 1.001
_refine_ls_R_factor_all 0.0473
_refine_ls_R_factor_gt 0.0441
_refine_ls_shift/su_max 0.012
_refine_ls_shift/su_mean 0.002
_refine_ls_structure_factor_coef Fsqd
_refine_ls_weighting_details 'calc w=1/[\s^2^(Fo^2^)+(0.0810P)^2^+5.8670P] where P=(Fo^2^+2Fc^2^)/3'
_refine_ls_weighting_scheme calc
_refine_ls_wR_factor_gt 0.1226
_refine_ls_wR_factor_ref 0.1267
_reflns_number_gt 1420
_reflns_number_total 1515
_reflns_threshold_expression I>2\s(I)
_cod_data_source_file hg2780.cif
_cod_data_source_block I
_cod_original_sg_symbol_H-M 'P 21/c'
_cod_database_code 2229080
_cod_database_fobs_code 2229080

loop_
_symmetry_equiv_pos_as_xyz
'x, y, z'
'-x, y+1/2, -z+1/2'
'-x, -y, -z'
'x, -y-1/2, z-1/2'

loop_
_atom_site_type_symbol
_atom_site_label
_atom_site_fract_x
_atom_site_fract_y
_atom_site_fract_z
_atom_site_U_iso_or_equiv
_atom_site_adp_type
_atom_site_calc_flag
_atom_site_refinement_flags
_atom_site_occupancy
_atom_site_disorder_assembly
_atom_site_disorder_group
Cu Cu1 0.49099(7) 0.34456(6) 0.41130(7) 0.0175(2) Uani d . 1 . .
N N1 0.2180(5) 0.4606(4) 0.3842(5) 0.0152(9) Uani d . 1 . .
O O1 0.3577(4) 0.4929(4) 0.4067(4) 0.0184(8) Uani d . 1 . .
O O2 0.4245(4) 0.2618(4) 0.5602(4) 0.0256(9) Uani d . 1 . .
O O3 0.2807(5) 0.2489(5) 0.6967(5) 0.0294(10) Uani d . 1 . .
C C1 0.1845(6) 0.3627(6) 0.4668(6) 0.0193(12) Uani d . 1 . .
C C2 0.0387(7) 0.3350(6) 0.4398(7) 0.0238(13) Uani d . 1 . .
H H2A 0.0140 0.2691 0.4987 0.029 Uiso calc R 1 . .
C C3 -0.0713(6) 0.4001(7) 0.3300(7) 0.0315(15) Uani d . 1 . .
H H3A -0.1715 0.3771 0.3092 0.038 Uiso calc R 1 . .
C C4 -0.0343(7) 0.5010(7) 0.2490(8) 0.0338(15) Uani d . 1 . .
H H4A -0.1092 0.5496 0.1744 0.041 Uiso calc R 1 . .
C C5 0.1116(7) 0.5293(6) 0.2782(7) 0.0259(13) Uani d . 1 . .
H H5A 0.1377 0.5978 0.2232 0.031 Uiso calc R 1 . .
C C6 0.3066(6) 0.2862(5) 0.5851(6) 0.0180(11) Uani d . 1 . .
Br Br1 0.67758(6) 0.17677(6) 0.45034(7) 0.0260(2) Uani d . 1 . .
O O4 0.5513(4) 0.4396(4) 0.2586(4) 0.0216(8) Uani d . 1 . .
H H4B2 0.5328 0.3904 0.1812 0.032 Uiso d R 1 . .
H H4B1 0.4763 0.4764 0.1945 0.032 Uiso d R 1 . .

loop_
_atom_site_aniso_label
_atom_site_aniso_U_11
_atom_site_aniso_U_22
_atom_site_aniso_U_33
_atom_site_aniso_U_12
_atom_site_aniso_U_13
_atom_site_aniso_U_23
Cu1 0.0175(4) 0.0176(4) 0.0202(4) 0.0022(2) 0.0101(3) 0.0019(2)
N1 0.013(2) 0.015(2) 0.018(2) 0.0020(16) 0.0062(18) 0.0016(17)
O1 0.0139(19) 0.0198(19) 0.023(2) -0.0029(14) 0.0085(16) -0.0027(15)
O2 0.023(2) 0.030(2) 0.028(2) 0.0079(18) 0.0140(19) 0.0088(18)
O3 0.031(2) 0.037(2) 0.027(2) 0.0078(19) 0.0185(19) 0.0154(19)
C1 0.023(3) 0.018(3) 0.018(3) -0.001(2) 0.009(2) -0.002(2)
C2 0.019(3) 0.025(3) 0.028(3) -0.003(2) 0.009(3) -0.002(2)
C3 0.015(3) 0.042(4) 0.034(4) -0.005(3) 0.005(3) -0.004(3)
C4 0.024(3) 0.039(4) 0.033(3) 0.008(3) 0.003(3) 0.007(3)
C5 0.023(3) 0.028(3) 0.024(3) 0.004(2) 0.005(2) 0.007(2)
C6 0.019(3) 0.016(3) 0.019(3) 0.000(2) 0.006(2) 0.001(2)
Br1 0.0240(4) 0.0251(4) 0.0299(4) 0.0071(2) 0.0110(3) 0.0003(2)
O4 0.021(2) 0.025(2) 0.018(2) -0.0014(16) 0.0058(16) -0.0016(16)

loop_
_atom_type_symbol
_atom_type_description
_atom_type_scat_dispersion_real
_atom_type_scat_dispersion_imag
_atom_type_scat_source
C C 0.0033 0.0016 'International Tables Vol C Tables 4.2.6.8 and 6.1.1.4'
Br Br -0.2901 2.4595 'International Tables Vol C Tables 4.2.6.8 and 6.1.1.4'
Cu Cu 0.3201 1.2651 'International Tables Vol C Tables 4.2.6.8 and 6.1.1.4'
N N 0.0061 0.0033 'International Tables Vol C Tables 4.2.6.8 and 6.1.1.4'
O O 0.0106 0.0060 'International Tables Vol C Tables 4.2.6.8 and 6.1.1.4'
H H 0.0000 0.0000 'International Tables Vol C Tables 4.2.6.8 and 6.1.1.4'

loop_
_geom_angle_atom_site_label_1
_geom_angle_atom_site_label_2
_geom_angle_atom_site_label_3
_geom_angle_site_symmetry_1
_geom_angle_site_symmetry_3
_geom_angle
_geom_angle_publ_flag
O2 Cu1 O1 . . 87.31(16) ?
O2 Cu1 O4 . . 176.34(17) ?
O1 Cu1 O4 . . 89.04(16) ?
O2 Cu1 Br1 . . 90.90(12) ?
O1 Cu1 Br1 . . 171.71(12) ?
O4 Cu1 Br1 . . 92.68(12) ?
O1 N1 C5 . . 117.5(4) ?
O1 N1 C1 . . 121.2(4) ?
C5 N1 C1 . . 121.4(5) ?
N1 O1 Cu1 . . 116.3(3) ?
C6 O2 Cu1 . . 127.5(4) ?
N1 C1 C2 . . 118.5(5) ?
N1 C1 C6 . . 120.3(5) ?
C2 C1 C6 . . 121.1(5) ?
C3 C2 C1 . . 121.3(6) ?
C3 C2 H2A . . 119.3 ?
C1 C2 H2A . . 119.3 ?
C2 C3 C4 . . 119.0(6) ?
C2 C3 H3A . . 120.5 ?
C4 C3 H3A . . 120.5 ?
C5 C4 C3 . . 119.3(6) ?
C5 C4 H4A . . 120.4 ?
C3 C4 H4A . . 120.4 ?
N1 C5 C4 . . 120.5(6) ?
N1 C5 H5A . . 119.8 ?
C4 C5 H5A . . 119.8 ?
O3 C6 O2 . . 125.1(5) ?
O3 C6 C1 . . 116.4(5) ?
O2 C6 C1 . . 118.5(5) ?
Cu1 O4 H4B2 . . 109.1 ?
Cu1 O4 H4B1 . . 109.3 ?
H4B2 O4 H4B1 . . 76.6 ?

loop_
_geom_bond_atom_site_label_1
_geom_bond_atom_site_label_2
_geom_bond_site_symmetry_2
_geom_bond_distance
_geom_bond_publ_flag
Cu1 O2 . 1.938(4) ?
Cu1 O1 . 1.963(4) ?
Cu1 O4 . 1.990(4) ?
Cu1 Br1 . 2.4034(8) ?
N1 O1 . 1.336(6) ?
N1 C5 . 1.348(7) ?
N1 C1 . 1.366(7) ?
O2 C6 . 1.272(7) ?
O3 C6 . 1.232(7) ?
C1 C2 . 1.375(8) ?
C1 C6 . 1.520(8) ?
C2 C3 . 1.365(9) ?
C2 H2A . 0.9500 ?
C3 C4 . 1.393(10) ?
C3 H3A . 0.9500 ?
C4 C5 . 1.373(9) ?
C4 H4A . 0.9500 ?
C5 H5A . 0.9500 ?
O4 H4B2 . 0.8500 ?
O4 H4B1 . 0.8500 ?

loop_
_geom_hbond_atom_site_label_D
_geom_hbond_atom_site_label_H
_geom_hbond_atom_site_label_A
_geom_hbond_site_symmetry_A
_geom_hbond_distance_DH
_geom_hbond_distance_HA
_geom_hbond_distance_DA
_geom_hbond_angle_DHA
_geom_hbond_publ_flag
O4 H4B2 O2 4_565 0.85 1.97 2.738(5) 149 yes
O4 H4B2 Br1 4_565 0.85 3.07 3.741(4) 137 yes
O4 H4B1 Br1 2_655 0.85 2.59 3.377(4) 155 yes

loop_
_geom_torsion_atom_site_label_1
_geom_torsion_atom_site_label_2
_geom_torsion_atom_site_label_3
_geom_torsion_atom_site_label_4
_geom_torsion_site_symmetry_1
_geom_torsion_site_symmetry_2
_geom_torsion_site_symmetry_3
_geom_torsion_site_symmetry_4
_geom_torsion
_geom_torsion_publ_flag
C5 N1 O1 Cu1 . . . . -131.2(4) ?
C1 N1 O1 Cu1 . . . . 49.5(5) ?
O2 Cu1 O1 N1 . . . . -52.2(3) ?
O4 Cu1 O1 N1 . . . . 128.0(3) ?
O1 Cu1 O2 C6 . . . . 20.4(5) ?
Br1 Cu1 O2 C6 . . . . -167.7(5) ?
O1 N1 C1 C2 . . . . 179.2(5) ?
C5 N1 C1 C2 . . . . 0.0(8) ?
O1 N1 C1 C6 . . . . -1.1(7) ?
C5 N1 C1 C6 . . . . 179.6(5) ?
N1 C1 C2 C3 . . . . 2.0(9) ?
C6 C1 C2 C3 . . . . -177.7(6) ?
C1 C2 C3 C4 . . . . -3.0(10) ?
C2 C3 C4 C5 . . . . 2.1(10) ?
O1 N1 C5 C4 . . . . 179.8(5) ?
C1 N1 C5 C4 . . . . -0.9(9) ?
C3 C4 C5 N1 . . . . -0.1(10) ?
Cu1 O2 C6 O3 . . . . -166.6(4) ?
Cu1 O2 C6 C1 . . . . 15.8(7) ?
N1 C1 C6 O3 . . . . 147.3(5) ?
C2 C1 C6 O3 . . . . -33.0(8) ?
N1 C1 C6 O2 . . . . -34.8(8) ?
C2 C1 C6 O2 . . . . 144.8(6) ?
